data_1551758
loop_
_publ_author_name
'HU, Xiurong'
'GU, Jianming'
'QIAN, Jingjing'
'WU, Suxiang'

_publ_section_title
;
 Crystal Structure of Talniflumate
;
_journal_name_full 'X-ray Structure Analysis Online'
_journal_page_first 57
_journal_paper_doi 10.2116/xraystruct.26.57
_journal_volume 26
_journal_year 2010
_chemical_formula_moiety 'C21 H13 F3 N2 O4'
_chemical_formula_sum 'C21 H13 F3 N2 O4'
_chemical_formula_weight 414.23
_space_group_IT_number 14
_space_group_name_Hall '-P 2ybc'
_space_group_name_H-M_alt 'P 1 21/c 1'
_symmetry_cell_setting monoclinic
_symmetry_space_group_name_Hall '-P 2ybc'
_symmetry_space_group_name_H-M 'P 1 21/c 1'
_atom_sites_solution_hydrogens geom
_atom_sites_solution_primary direct
_atom_sites_solution_secondary difmap
_audit_creation_method SHELXL-97
_cell_angle_alpha 90.00
_cell_angle_beta 107.070(2)
_cell_angle_gamma 90.00
_cell_formula_units_Z 4
_cell_length_a 17.5232(13)
_cell_length_b 7.9269(5)
_cell_length_c 13.6707(9)
_cell_measurement_reflns_used 8910
_cell_measurement_temperature 296(1)
_cell_measurement_theta_max 27.4
_cell_measurement_theta_min 3.0
_cell_volume 1815.3(2)
_computing_cell_refinement 'PROCESS-AUTO  (Rigaku,2006)'
_computing_data_collection 'PROCESS-AUTO  (Rigaku,2006)'
_computing_data_reduction 'CrystalStructure (Rigaku,2007)'
_computing_molecular_graphics 'Ortep3 for windows (Farrugia,1997)'
_computing_publication_material 'WinGX (Farrugia, 1999)'
_computing_structure_refinement 'SHELXL-97 (Sheldrick, 2008)'
_computing_structure_solution 'SHELXS-97 (Sheldrick, 2008)'
_diffrn_ambient_temperature 296(1)
_diffrn_detector_area_resol_mean 10.00
_diffrn_measured_fraction_theta_full 0.999
_diffrn_measured_fraction_theta_max 0.999
_diffrn_measurement_device_type 'Rigaku RAXIS-RAPID'
_diffrn_measurement_method \w
_diffrn_radiation_monochromator graphite
_diffrn_radiation_source 'rolling anode'
_diffrn_radiation_type MoK\a
_diffrn_radiation_wavelength 0.71073
_diffrn_reflns_av_R_equivalents 0.0492
_diffrn_reflns_av_sigmaI/netI 0.0449
_diffrn_reflns_limit_h_max 21
_diffrn_reflns_limit_h_min -21
_diffrn_reflns_limit_k_max 9
_diffrn_reflns_limit_k_min -9
_diffrn_reflns_limit_l_max 16
_diffrn_reflns_limit_l_min -16
_diffrn_reflns_number 14573
_diffrn_reflns_theta_full 26.00
_diffrn_reflns_theta_max 26.00
_diffrn_reflns_theta_min 3.00
_exptl_absorpt_coefficient_mu 0.126
_exptl_absorpt_correction_T_max 0.9848
_exptl_absorpt_correction_T_min 0.9466
_exptl_absorpt_correction_type multi-scan
_exptl_absorpt_process_details 'Higashi, T. (1995)'
_exptl_crystal_colour colorless
_exptl_crystal_density_diffrn 1.516
_exptl_crystal_density_method 'not measured'
_exptl_crystal_description platelet
_exptl_crystal_F_000 848
_exptl_crystal_size_max 0.41
_exptl_crystal_size_mid 0.32
_exptl_crystal_size_min 0.12
_refine_diff_density_max 0.378
_refine_diff_density_min -0.290
_refine_diff_density_rms 0.056
_refine_ls_extinction_method none
_refine_ls_goodness_of_fit_ref 1.002
_refine_ls_hydrogen_treatment constr
_refine_ls_matrix_type full
_refine_ls_number_parameters 271
_refine_ls_number_reflns 3573
_refine_ls_number_restraints 9
_refine_ls_restrained_S_all 1.001
_refine_ls_R_factor_all 0.0995
_refine_ls_R_factor_gt 0.0579
_refine_ls_shift/su_max 0.000
_refine_ls_shift/su_mean 0.000
_refine_ls_structure_factor_coef Fsqd
_refine_ls_weighting_details 'calc w=1/[\s^2^(Fo^2^)+(0.0545P)^2^+1.5000P] where P=(Fo^2^+2Fc^2^)/3'
_refine_ls_weighting_scheme calc
_refine_ls_wR_factor_gt 0.1306
_refine_ls_wR_factor_ref 0.1620
_reflns_number_gt 2095
_reflns_number_total 3573
_reflns_threshold_expression >2sigma(I)
_cod_data_source_file 26_57_1.cif
_cod_data_source_block talnif
_cod_database_code 1551758

loop_
_symmetry_equiv_pos_as_xyz
'x, y, z'
'-x, y+1/2, -z+1/2'
'-x, -y, -z'
'x, -y-1/2, z-1/2'

loop_
_atom_site_label
_atom_site_type_symbol
_atom_site_fract_x
_atom_site_fract_y
_atom_site_fract_z
_atom_site_U_iso_or_equiv
_atom_site_adp_type
_atom_site_occupancy
_atom_site_symmetry_multiplicity
_atom_site_calc_flag
_atom_site_refinement_flags
F1 F 0.90536(14) 0.7779(4) 0.7106(2) 0.1248(10) Uani 1 1 d DU
F2 F 0.98571(14) 0.7508(4) 0.8569(2) 0.1289(11) Uani 1 1 d DU
F3 F 0.96119(17) 0.5468(3) 0.7534(3) 0.1417(12) Uani 1 1 d DU
O1 O 0.49860(12) 0.4521(3) 0.75405(16) 0.0622(6) Uani 1 1 d .
O2 O 0.39369(11) 0.5909(3) 0.65149(14) 0.0518(5) Uani 1 1 d .
O3 O 0.35752(12) 0.5762(3) 0.80249(15) 0.0655(6) Uani 1 1 d .
O4 O 0.28363(15) 0.6939(4) 0.89303(18) 0.0903(9) Uani 1 1 d .
N1 N 0.64577(15) 0.6850(3) 0.59378(19) 0.0584(7) Uani 1 1 d .
N2 N 0.64340(13) 0.5323(3) 0.73812(18) 0.0535(6) Uani 1 1 d .
H2 H 0.6149 0.4637 0.7614 0.064 Uiso 1 1 d R
C1 C 0.6059(2) 0.7694(4) 0.5091(2) 0.0625(8) Uani 1 1 d .
H1A H 0.6356 0.8186 0.4704 0.075 Uiso 1 1 calc R
C2 C 0.52471(18) 0.7884(4) 0.4755(2) 0.0562(8) Uani 1 1 d .
H1 H 0.5003 0.8490 0.4163 0.067 Uiso 1 1 calc R
C3 C 0.48026(17) 0.7147(3) 0.5324(2) 0.0492(7) Uani 1 1 d .
H3 H 0.4250 0.7252 0.5119 0.059 Uiso 1 1 calc R
C4 C 0.51842(16) 0.6252(3) 0.6201(2) 0.0442(6) Uani 1 1 d .
C5 C 0.60284(16) 0.6145(3) 0.6493(2) 0.0467(6) Uani 1 1 d .
C6 C 0.47232(16) 0.5474(4) 0.6822(2) 0.0473(7) Uani 1 1 d .
C7 C 0.34502(17) 0.5058(4) 0.7024(2) 0.0559(8) Uani 1 1 d .
H7 H 0.3569 0.3847 0.7070 0.067 Uiso 1 1 calc R
C8 C 0.25902(17) 0.5352(4) 0.6482(2) 0.0523(7) Uani 1 1 d .
C9 C 0.2149(2) 0.5008(4) 0.5490(3) 0.0670(9) Uani 1 1 d .
H9 H 0.2380 0.4520 0.5028 0.080 Uiso 1 1 calc R
C10 C 0.1344(2) 0.5420(5) 0.5209(3) 0.0776(10) Uani 1 1 d .
H10 H 0.1031 0.5215 0.4542 0.093 Uiso 1 1 calc R
C11 C 0.0997(2) 0.6125(5) 0.5893(3) 0.0785(11) Uani 1 1 d .
H11 H 0.0454 0.6370 0.5682 0.094 Uiso 1 1 calc R
C12 C 0.14415(19) 0.6477(5) 0.6893(3) 0.0678(9) Uani 1 1 d .
H12 H 0.1210 0.6959 0.7357 0.081 Uiso 1 1 calc R
C13 C 0.22420(17) 0.6076(4) 0.7164(2) 0.0546(7) Uani 1 1 d .
C14 C 0.28640(19) 0.6356(5) 0.8133(3) 0.0639(9) Uani 1 1 d .
C15 C 0.72377(17) 0.5423(4) 0.7967(2) 0.0496(7) Uani 1 1 d .
C16 C 0.74182(18) 0.4838(4) 0.8971(2) 0.0563(8) Uani 1 1 d .
H16 H 0.7017 0.4362 0.9202 0.068 Uiso 1 1 calc R
C17 C 0.8180(2) 0.4956(5) 0.9625(2) 0.0665(9) Uani 1 1 d .
H17 H 0.8287 0.4583 1.0297 0.080 Uiso 1 1 calc R
C18 C 0.8786(2) 0.5624(5) 0.9290(3) 0.0682(9) Uani 1 1 d .
H18 H 0.9300 0.5719 0.9735 0.082 Uiso 1 1 calc R
C19 C 0.86181(17) 0.6148(4) 0.8288(2) 0.0563(8) Uani 1 1 d .
C20 C 0.78541(17) 0.6062(4) 0.7621(2) 0.0543(7) Uani 1 1 d .
H20 H 0.7752 0.6427 0.6948 0.065 Uiso 1 1 calc R
C21 C 0.92743(14) 0.6724(3) 0.78862(18) 0.0720(9) Uani 1 1 d DU

loop_
_atom_site_aniso_label
_atom_site_aniso_U_11
_atom_site_aniso_U_22
_atom_site_aniso_U_33
_atom_site_aniso_U_23
_atom_site_aniso_U_13
_atom_site_aniso_U_12
F1 0.0791(16) 0.176(3) 0.123(2) 0.049(2) 0.0357(15) -0.0195(17)
F2 0.0814(17) 0.193(3) 0.1084(19) -0.0302(19) 0.0222(14) -0.0652(18)
F3 0.121(2) 0.123(2) 0.226(3) -0.037(2) 0.121(2) -0.0023(17)
O1 0.0532(12) 0.0736(14) 0.0610(13) 0.0217(11) 0.0189(10) 0.0063(10)
O2 0.0427(11) 0.0623(12) 0.0522(11) 0.0106(10) 0.0165(9) -0.0007(9)
O3 0.0490(12) 0.1017(18) 0.0446(11) 0.0065(11) 0.0117(9) -0.0047(11)
O4 0.0834(18) 0.139(3) 0.0555(14) -0.0065(15) 0.0318(13) -0.0098(16)
N1 0.0542(15) 0.0682(17) 0.0557(15) 0.0117(13) 0.0204(12) -0.0027(12)
N2 0.0445(14) 0.0618(15) 0.0544(14) 0.0131(12) 0.0147(11) 0.0008(11)
C1 0.065(2) 0.067(2) 0.0598(19) 0.0133(16) 0.0243(16) -0.0067(16)
C2 0.064(2) 0.0579(18) 0.0460(16) 0.0086(14) 0.0155(15) 0.0014(15)
C3 0.0525(17) 0.0507(16) 0.0432(15) -0.0008(13) 0.0120(13) 0.0027(13)
C4 0.0461(16) 0.0464(15) 0.0410(14) -0.0028(12) 0.0142(12) -0.0001(12)
C5 0.0495(16) 0.0462(15) 0.0455(15) -0.0008(13) 0.0156(13) 0.0011(12)
C6 0.0455(16) 0.0509(16) 0.0464(15) 0.0006(13) 0.0149(13) 0.0002(12)
C7 0.0486(17) 0.0647(19) 0.0557(18) 0.0073(15) 0.0174(14) -0.0059(14)
C8 0.0474(17) 0.0541(17) 0.0550(17) 0.0072(14) 0.0142(14) -0.0066(13)
C9 0.061(2) 0.074(2) 0.061(2) -0.0067(17) 0.0119(16) -0.0071(17)
C10 0.055(2) 0.094(3) 0.072(2) -0.004(2) 0.0004(18) -0.0071(19)
C11 0.0469(19) 0.091(3) 0.091(3) 0.010(2) 0.0100(19) -0.0033(18)
C12 0.056(2) 0.075(2) 0.077(2) 0.0066(19) 0.0266(18) -0.0017(16)
C13 0.0431(16) 0.0641(19) 0.0566(18) 0.0103(15) 0.0147(14) -0.0073(14)
C14 0.056(2) 0.084(2) 0.0562(19) 0.0112(18) 0.0240(16) -0.0080(17)
C15 0.0466(16) 0.0494(16) 0.0536(17) 0.0003(13) 0.0160(13) 0.0064(12)
C16 0.0512(18) 0.0623(19) 0.0577(18) 0.0061(15) 0.0199(15) 0.0089(14)
C17 0.062(2) 0.084(2) 0.0518(18) 0.0067(17) 0.0134(16) 0.0163(18)
C18 0.0516(19) 0.083(2) 0.066(2) -0.0015(18) 0.0105(16) 0.0063(16)
C19 0.0474(17) 0.0589(18) 0.0632(19) -0.0069(16) 0.0170(15) 0.0024(14)
C20 0.0473(17) 0.0612(18) 0.0547(17) 0.0004(15) 0.0156(14) 0.0029(14)
C21 0.051(2) 0.086(3) 0.079(2) -0.005(2) 0.0193(18) -0.0060(18)

loop_
_atom_type_symbol
_atom_type_description
_atom_type_scat_dispersion_real
_atom_type_scat_dispersion_imag
_atom_type_scat_source
C C 0.0030 0.0020 'International Tables Vol C Tables 4.2.6.8 and 6.1.1.4'
H H 0.0000 0.0000 'International Tables Vol C Tables 4.2.6.8 and 6.1.1.4'
F F 0.0170 0.0100 'International Tables Vol C Tables 4.2.6.8 and 6.1.1.4'
N N 0.0060 0.0030 'International Tables Vol C Tables 4.2.6.8 and 6.1.1.4'
O O 0.0110 0.0060 'International Tables Vol C Tables 4.2.6.8 and 6.1.1.4'

loop_
_geom_angle_atom_site_label_1
_geom_angle_atom_site_label_2
_geom_angle_atom_site_label_3
_geom_angle
C6 O2 C7 115.3(2)
C14 O3 C7 110.2(2)
C1 N1 C5 117.4(3)
C5 N2 C15 130.4(2)
C5 N2 H2 114.9
C15 N2 H2 114.8
N1 C1 C2 124.9(3)
N1 C1 H1A 117.6
C2 C1 H1A 117.6
C1 C2 C3 117.8(3)
C1 C2 H1 121.1
C3 C2 H1 121.1
C2 C3 C4 119.7(3)
C2 C3 H3 120.2
C4 C3 H3 120.2
C3 C4 C5 118.2(2)
C3 C4 C6 120.5(2)
C5 C4 C6 121.2(2)
N1 C5 N2 117.9(2)
N1 C5 C4 122.0(2)
N2 C5 C4 120.1(2)
O1 C6 O2 121.0(2)
O1 C6 C4 125.8(3)
O2 C6 C4 113.2(2)
O2 C7 O3 109.7(2)
O2 C7 C8 110.3(2)
O3 C7 C8 105.2(2)
O2 C7 H7 110.5
O3 C7 H7 110.5
C8 C7 H7 110.5
C9 C8 C13 121.0(3)
C9 C8 C7 130.8(3)
C13 C8 C7 108.2(3)
C8 C9 C10 117.3(3)
C8 C9 H9 121.4
C10 C9 H9 121.4
C11 C10 C9 121.6(3)
C11 C10 H10 119.2
C9 C10 H10 119.2
C10 C11 C12 121.3(3)
C10 C11 H11 119.4
C12 C11 H11 119.4
C13 C12 C11 116.8(3)
C13 C12 H12 121.6
C11 C12 H12 121.6
C8 C13 C12 122.1(3)
C8 C13 C14 108.4(3)
C12 C13 C14 129.5(3)
O4 C14 O3 120.5(3)
O4 C14 C13 131.6(3)
O3 C14 C13 107.9(3)
N2 C15 C16 116.2(2)
N2 C15 C20 125.1(3)
C16 C15 C20 118.7(3)
C17 C16 C15 120.9(3)
C17 C16 H16 119.5
C15 C16 H16 119.5
C16 C17 C18 120.4(3)
C16 C17 H17 119.8
C18 C17 H17 119.8
C19 C18 C17 119.0(3)
C19 C18 H18 120.5
C17 C18 H18 120.5
C18 C19 C20 121.6(3)
C18 C19 C21 119.9(3)
C20 C19 C21 118.4(3)
C19 C20 C15 119.3(3)
C19 C20 H20 120.3
C15 C20 H20 120.3
F3 C21 F2 106.1(3)
F3 C21 F1 103.8(3)
F2 C21 F1 104.8(3)
F3 C21 C19 112.4(2)
F2 C21 C19 113.9(2)
F1 C21 C19 114.8(2)

loop_
_geom_bond_atom_site_label_1
_geom_bond_atom_site_label_2
_geom_bond_distance
F1 C21 1.320(4)
F2 C21 1.319(4)
F3 C21 1.320(4)
O1 C6 1.218(3)
O2 C6 1.362(3)
O2 C7 1.420(3)
O3 C14 1.380(4)
O3 C7 1.434(4)
O4 C14 1.198(4)
N1 C1 1.342(4)
N1 C5 1.337(3)
N2 C5 1.378(3)
N2 C15 1.403(4)
N2 H2 0.8599
C1 C2 1.369(4)
C1 H1A 0.9300
C2 C3 1.382(4)
C2 H1 0.9300
C3 C4 1.385(4)
C3 H3 0.9300
C4 C5 1.417(4)
C4 C6 1.468(4)
C7 C8 1.490(4)
C7 H7 0.9800
C8 C9 1.376(4)
C8 C13 1.381(4)
C9 C10 1.388(5)
C9 H9 0.9300
C10 C11 1.374(5)
C10 H10 0.9300
C11 C12 1.388(5)
C11 H11 0.9300
C12 C13 1.379(4)
C12 H12 0.9300
C13 C14 1.465(4)
C15 C16 1.395(4)
C15 C20 1.395(4)
C16 C17 1.374(4)
C16 H16 0.9300
C17 C18 1.379(5)
C17 H17 0.9300
C18 C19 1.378(4)
C18 H18 0.9300
C19 C20 1.383(4)
C19 C21 1.485(4)
C20 H20 0.9300

loop_
_geom_torsion_atom_site_label_1
_geom_torsion_atom_site_label_2
_geom_torsion_atom_site_label_3
_geom_torsion_atom_site_label_4
_geom_torsion
C5 N1 C1 C2 0.0(5)
N1 C1 C2 C3 -0.4(5)
C1 C2 C3 C4 -0.1(4)
C2 C3 C4 C5 0.8(4)
C2 C3 C4 C6 179.4(3)
C1 N1 C5 N2 -177.9(3)
C1 N1 C5 C4 0.9(4)
C15 N2 C5 N1 18.1(4)
C15 N2 C5 C4 -160.7(3)
C3 C4 C5 N1 -1.3(4)
C6 C4 C5 N1 -179.8(3)
C3 C4 C5 N2 177.5(2)
C6 C4 C5 N2 -1.1(4)
C7 O2 C6 O1 -5.7(4)
C7 O2 C6 C4 173.9(2)
C3 C4 C6 O1 171.9(3)
C5 C4 C6 O1 -9.6(4)
C3 C4 C6 O2 -7.7(4)
C5 C4 C6 O2 170.8(2)
C6 O2 C7 O3 76.6(3)
C6 O2 C7 C8 -167.9(2)
C14 O3 C7 O2 121.8(3)
C14 O3 C7 C8 3.1(3)
O2 C7 C8 C9 58.5(4)
O3 C7 C8 C9 176.8(3)
O2 C7 C8 C13 -122.1(3)
O3 C7 C8 C13 -3.8(3)
C13 C8 C9 C10 0.0(5)
C7 C8 C9 C10 179.3(3)
C8 C9 C10 C11 -0.8(6)
C9 C10 C11 C12 1.0(6)
C10 C11 C12 C13 -0.4(5)
C9 C8 C13 C12 0.5(5)
C7 C8 C13 C12 -178.9(3)
C9 C8 C13 C14 -177.4(3)
C7 C8 C13 C14 3.1(3)
C11 C12 C13 C8 -0.3(5)
C11 C12 C13 C14 177.2(3)
C7 O3 C14 O4 177.3(3)
C7 O3 C14 C13 -1.3(3)
C8 C13 C14 O4 -179.6(4)
C12 C13 C14 O4 2.6(6)
C8 C13 C14 O3 -1.2(4)
C12 C13 C14 O3 -179.0(3)
C5 N2 C15 C16 161.4(3)
C5 N2 C15 C20 -18.2(5)
N2 C15 C16 C17 -176.8(3)
C20 C15 C16 C17 2.9(5)
C15 C16 C17 C18 -1.5(5)
C16 C17 C18 C19 -0.9(5)
C17 C18 C19 C20 1.8(5)
C17 C18 C19 C21 -174.4(3)
C18 C19 C20 C15 -0.3(5)
C21 C19 C20 C15 176.0(3)
N2 C15 C20 C19 177.6(3)
C16 C15 C20 C19 -2.0(4)
C18 C19 C21 F3 86.9(4)
C20 C19 C21 F3 -89.4(4)
C18 C19 C21 F2 -33.8(4)
C20 C19 C21 F2 149.9(3)
C18 C19 C21 F1 -154.7(3)
C20 C19 C21 F1 29.0(4)
